data_7244484
loop_
_publ_author_name
'He, Jin-Yu'
'Qian, Wei-Feng'
'Wang, Yan-Zhao'
'Yao, Chaochao'
'Wang, Nana'
'Liu, Huilin'
'Zhong, Bing'
'Zhu, Cuiju'
'Xu, Hao'

_publ_section_title
;
 Sustainable electrochemical dehydrogenative C(sp3)--H mono/di-alkylations
;
_journal_issue 6
_journal_name_full 'Green Chemistry'
_journal_page_first 2483
_journal_page_last 2491
_journal_paper_doi 10.1039/D1GC04479F
_journal_volume 24
_journal_year 2022
_chemical_absolute_configuration unk
_chemical_formula_moiety 'C26 H29 N O3'
_chemical_formula_sum 'C26 H29 N O3'
_chemical_formula_weight 403.50
_space_group_crystal_system monoclinic
_space_group_IT_number 4
_space_group_name_Hall 'P 2yb'
_space_group_name_H-M_alt 'P 1 21 1'
_atom_sites_solution_hydrogens geom
_atom_sites_solution_primary dual
_audit_creation_date 2021-09-15
_audit_creation_method
; 
Olex2 1.2 
(compiled 2018.05.29 svn.r3508 for OlexSys, GUI svn.r5506) 
;
_audit_update_record
;
2021-10-27 deposited with the CCDC.	2022-02-08 downloaded from the CCDC.
;
_cell_angle_alpha 90
_cell_angle_beta 93.268(3)
_cell_angle_gamma 90
_cell_formula_units_Z 2
_cell_length_a 8.0026(11)
_cell_length_b 15.666(2)
_cell_length_c 8.8626(12)
_cell_measurement_reflns_used 2023
_cell_measurement_temperature 296(2)
_cell_measurement_theta_max 21.541
_cell_measurement_theta_min 2.30
_cell_volume 1109.3(3)
_computing_cell_refinement 'SAINT v7.68A (Bruker, 2009)'
_computing_data_collection 'Bruker APEX2'
_computing_data_reduction 'SAINT v7.68A (Bruker, 2009)'
_computing_molecular_graphics 'Olex2 (Dolomanov et al., 2009)'
_computing_publication_material 'Olex2 (Dolomanov et al., 2009)'
_computing_structure_refinement 'XL (Sheldrick, 2008)'
_computing_structure_solution 'XM (Sheldrick, 2008)'
_diffrn_ambient_temperature 296(2)
_diffrn_measured_fraction_theta_full 1.000
_diffrn_measured_fraction_theta_max 0.967
_diffrn_measurement_device_type 'Bruker APEX-II CCD'
_diffrn_measurement_method '\f and \w scans'
_diffrn_radiation_monochromator graphite
_diffrn_radiation_type MoK\a
_diffrn_radiation_wavelength 0.71073
_diffrn_reflns_av_R_equivalents 0.0357
_diffrn_reflns_av_unetI/netI 0.0689
_diffrn_reflns_Laue_measured_fraction_full 1.000
_diffrn_reflns_Laue_measured_fraction_max 0.967
_diffrn_reflns_limit_h_max 10
_diffrn_reflns_limit_h_min -10
_diffrn_reflns_limit_k_max 20
_diffrn_reflns_limit_k_min -21
_diffrn_reflns_limit_l_max 11
_diffrn_reflns_limit_l_min -11
_diffrn_reflns_number 11828
_diffrn_reflns_point_group_measured_fraction_full 0.999
_diffrn_reflns_point_group_measured_fraction_max 0.938
_diffrn_reflns_theta_full 25.242
_diffrn_reflns_theta_max 28.905
_diffrn_reflns_theta_min 2.302
_diffrn_standards_number 0
_exptl_absorpt_coefficient_mu 0.078
_exptl_absorpt_correction_T_max 0.7458
_exptl_absorpt_correction_T_min 0.6961
_exptl_absorpt_correction_type multi-scan
_exptl_absorpt_process_details 'SADABS-2008/1 (Bruker,2008)'
_exptl_crystal_colour colourless
_exptl_crystal_colour_primary colourless
_exptl_crystal_density_diffrn 1.208
_exptl_crystal_description block
_exptl_crystal_F_000 432
_exptl_crystal_size_max 0.12
_exptl_crystal_size_mid 0.1
_exptl_crystal_size_min 0.1
_refine_diff_density_max 0.149
_refine_diff_density_min -0.192
_refine_diff_density_rms 0.035
_refine_ls_abs_structure_details
; 
 Flack x determined using 1114 quotients [(I+)-(I-)]/[(I+)+(I-)] 
 (Parsons, Flack and Wagner, Acta Cryst. B69 (2013) 249-259). 
;
_refine_ls_abs_structure_Flack 0.4(7)
_refine_ls_extinction_method none
_refine_ls_goodness_of_fit_ref 1.004
_refine_ls_hydrogen_treatment constr
_refine_ls_matrix_type full
_refine_ls_number_parameters 278
_refine_ls_number_reflns 5485
_refine_ls_number_restraints 1
_refine_ls_restrained_S_all 1.004
_refine_ls_R_factor_all 0.1044
_refine_ls_R_factor_gt 0.0555
_refine_ls_shift/su_max 0.002
_refine_ls_shift/su_mean 0.000
_refine_ls_structure_factor_coef Fsqd
_refine_ls_weighting_details 'w=1/[\s^2^(Fo^2^)+(0.0412P)^2^+0.0908P] where P=(Fo^2^+2Fc^2^)/3'
_refine_ls_weighting_scheme calc
_refine_ls_wR_factor_gt 0.0955
_refine_ls_wR_factor_ref 0.1114
_reflns_Friedel_coverage 0.875
_reflns_Friedel_fraction_full 0.998
_reflns_Friedel_fraction_max 0.907
_reflns_number_gt 3546
_reflns_number_total 5485
_reflns_threshold_expression 'I > 2\s(I)'
_cod_data_source_file d1gc04479f3.cif
_cod_data_source_block mo_210914a_0m
_cod_depositor_comments 'Adding full bibliography for 7244482--7244484.cif.'
_cod_database_code 7244484
_shelx_shelxl_version_number 2014/7
_shelx_space_group_comment
; 
The symmetry employed for this shelxl refinement is uniquely defined 
by the following loop, which should always be used as a source of 
symmetry information in preference to the above space-group names. 
They are only intended as comments. 
;
_shelx_estimated_absorpt_t_max 0.992
_shelx_estimated_absorpt_t_min 0.991
_olex2_refinement_description
; 
1. Fixed Uiso 
 At 1.2 times of: 
  All C(H) groups, All C(H,H) groups 
 At 1.5 times of: 
  All C(H,H,H) groups, All O(H) groups 
2.a Secondary CH2 refined with riding coordinates: 
 C9(H9A,H9B), C11(H11A,H11B) 
2.b Aromatic/amide H refined with riding coordinates: 
 C2(H2A), C6(H6), C13(H13), C17(H17), C21(H21), C22(H22), C23(H23), C24(H24) 
2.c Idealised Me refined as rotating group: 
 C7(H7A,H7B,H7C), C8(H8A,H8B,H8C), C18(H18A,H18B,H18C), C19(H19A,H19B,H19C), 
 C26(H26A,H26B,H26C) 
2.d Idealised tetrahedral OH refined as rotating group: 
 O1(H1), O2(H2) 
;
_olex2_submission_special_instructions 'No special instructions were received'

loop_
_space_group_symop_operation_xyz
'x, y, z'
'-x, y+1/2, -z'

loop_
_atom_site_label
_atom_site_type_symbol
_atom_site_fract_x
_atom_site_fract_y
_atom_site_fract_z
_atom_site_U_iso_or_equiv
_atom_site_adp_type
_atom_site_occupancy
_atom_site_site_symmetry_order
_atom_site_calc_flag
_atom_site_refinement_flags_posn
_atom_site_refinement_flags_adp
_atom_site_refinement_flags_occupancy
_atom_site_disorder_assembly
_atom_site_disorder_group
O1 O -0.1783(3) 0.48696(16) 0.7456(3) 0.0469(7) Uani 1 1 d . . . . .
H1 H -0.0976 0.5126 0.7846 0.070 Uiso 1 1 calc GR . . . .
O2 O 0.6091(4) 0.34721(18) -0.2100(3) 0.0623(8) Uani 1 1 d . . . . .
H2 H 0.6541 0.3924 -0.1848 0.093 Uiso 1 1 calc GR . . . .
O3 O -0.0144(4) 0.14344(18) 0.4279(3) 0.0582(7) Uani 1 1 d . . . . .
N1 N -0.0090(4) 0.09490(18) 0.0535(3) 0.0412(7) Uani 1 1 d . . . . .
C1 C -0.0674(4) 0.3638(2) 0.3458(4) 0.0341(8) Uani 1 1 d . . . . .
C2 C -0.2222(5) 0.3999(2) 0.3667(4) 0.0397(8) Uani 1 1 d . . . . .
H2A H -0.3058 0.3942 0.2901 0.048 Uiso 1 1 calc R . . . .
C3 C -0.2589(4) 0.4442(2) 0.4968(4) 0.0374(8) Uani 1 1 d . . . . .
C4 C -0.1338(4) 0.4494(2) 0.6119(4) 0.0344(8) Uani 1 1 d . . . . .
C5 C 0.0240(4) 0.4154(2) 0.5963(4) 0.0373(8) Uani 1 1 d . . . . .
C6 C 0.0544(4) 0.3741(2) 0.4625(4) 0.0372(8) Uani 1 1 d . . . . .
H6 H 0.1609 0.3524 0.4503 0.045 Uiso 1 1 calc R . . . .
C7 C -0.4268(5) 0.4858(3) 0.5100(4) 0.0605(11) Uani 1 1 d . . . . .
H7A H -0.4912 0.4806 0.4157 0.091 Uiso 1 1 calc GR . . . .
H7B H -0.4114 0.5451 0.5344 0.091 Uiso 1 1 calc GR . . . .
H7C H -0.4849 0.4583 0.5884 0.091 Uiso 1 1 calc GR . . . .
C8 C 0.1591(5) 0.4214(3) 0.7214(4) 0.0554(11) Uani 1 1 d . . . . .
H8A H 0.1882 0.4802 0.7385 0.083 Uiso 1 1 calc GR . . . .
H8B H 0.2561 0.3904 0.6931 0.083 Uiso 1 1 calc GR . . . .
H8C H 0.1191 0.3973 0.8122 0.083 Uiso 1 1 calc GR . . . .
C9 C -0.0411(4) 0.31870(19) 0.1965(3) 0.0356(8) Uani 1 1 d . . . . .
H9A H 0.0410 0.3511 0.1439 0.043 Uiso 1 1 calc R . . . .
H9B H -0.1455 0.3215 0.1355 0.043 Uiso 1 1 calc R . . . .
C10 C 0.0164(4) 0.2244(2) 0.2019(3) 0.0321(7) Uani 1 1 d . . . . .
C11 C 0.2073(4) 0.2152(2) 0.2425(4) 0.0349(7) Uani 1 1 d . . . . .
H11A H 0.2336 0.2432 0.3385 0.042 Uiso 1 1 calc R . . . .
H11B H 0.2338 0.1551 0.2550 0.042 Uiso 1 1 calc R . . . .
C12 C 0.3168(4) 0.25246(19) 0.1257(4) 0.0347(8) Uani 1 1 d . . . . .
C13 C 0.3593(4) 0.2040(2) 0.0018(4) 0.0407(8) Uani 1 1 d . . . . .
H13 H 0.3220 0.1478 -0.0050 0.049 Uiso 1 1 calc R . . . .
C14 C 0.4543(4) 0.2354(2) -0.1115(4) 0.0437(9) Uani 1 1 d . . . . .
C15 C 0.5134(4) 0.3189(2) -0.0961(4) 0.0429(9) Uani 1 1 d . . . . .
C16 C 0.4700(4) 0.3712(2) 0.0219(4) 0.0398(8) Uani 1 1 d . . . . .
C17 C 0.3738(4) 0.3361(2) 0.1313(4) 0.0387(8) Uani 1 1 d . . . . .
H17 H 0.3462 0.3702 0.2122 0.046 Uiso 1 1 calc R . . . .
C18 C 0.4865(6) 0.1839(3) -0.2495(5) 0.0735(14) Uani 1 1 d . . . . .
H18A H 0.6050 0.1790 -0.2592 0.110 Uiso 1 1 calc GR . . . .
H18B H 0.4363 0.2118 -0.3373 0.110 Uiso 1 1 calc GR . . . .
H18C H 0.4389 0.1281 -0.2403 0.110 Uiso 1 1 calc GR . . . .
C19 C 0.5208(6) 0.4636(2) 0.0259(4) 0.0559(11) Uani 1 1 d . . . . .
H19A H 0.6406 0.4677 0.0351 0.084 Uiso 1 1 calc GR . . . .
H19B H 0.4744 0.4911 0.1110 0.084 Uiso 1 1 calc GR . . . .
H19C H 0.4797 0.4912 -0.0656 0.084 Uiso 1 1 calc GR . . . .
C20 C -0.0191(4) 0.1804(2) 0.0499(3) 0.0328(7) Uani 1 1 d . . . . .
C21 C -0.0461(5) 0.2235(2) -0.0859(4) 0.0437(9) Uani 1 1 d . . . . .
H21 H -0.0575 0.2826 -0.0868 0.052 Uiso 1 1 calc R . . . .
C22 C -0.0559(5) 0.1785(3) -0.2190(4) 0.0536(10) Uani 1 1 d . . . . .
H22 H -0.0722 0.2069 -0.3107 0.064 Uiso 1 1 calc R . . . .
C23 C -0.0417(6) 0.0917(3) -0.2158(4) 0.0596(11) Uani 1 1 d . . . . .
H23 H -0.0451 0.0601 -0.3047 0.072 Uiso 1 1 calc R . . . .
C24 C -0.0223(5) 0.0526(2) -0.0778(4) 0.0538(11) Uani 1 1 d . . . . .
H24 H -0.0180 -0.0067 -0.0751 0.065 Uiso 1 1 calc R . . . .
C25 C -0.0839(5) 0.1767(2) 0.3194(4) 0.0401(8) Uani 1 1 d . . . . .
C26 C -0.2706(5) 0.1752(3) 0.2954(5) 0.0608(11) Uani 1 1 d . . . . .
H26A H -0.3162 0.1347 0.3632 0.091 Uiso 1 1 calc GR . . . .
H26B H -0.3008 0.1590 0.1930 0.091 Uiso 1 1 calc GR . . . .
H26C H -0.3146 0.2309 0.3145 0.091 Uiso 1 1 calc GR . . . .

loop_
_atom_site_aniso_label
_atom_site_aniso_U_11
_atom_site_aniso_U_22
_atom_site_aniso_U_33
_atom_site_aniso_U_23
_atom_site_aniso_U_13
_atom_site_aniso_U_12
O1 0.0483(16) 0.0520(16) 0.0417(14) -0.0163(12) 0.0142(12) -0.0094(12)
O2 0.071(2) 0.0586(19) 0.0596(18) 0.0021(14) 0.0268(15) -0.0115(15)
O3 0.084(2) 0.0583(16) 0.0335(14) 0.0134(12) 0.0096(14) -0.0003(15)
N1 0.0592(19) 0.0319(16) 0.0326(16) -0.0009(12) 0.0024(14) -0.0007(14)
C1 0.041(2) 0.0293(17) 0.0318(18) -0.0026(14) 0.0039(15) 0.0015(15)
C2 0.044(2) 0.0395(19) 0.0349(19) -0.0009(15) -0.0014(16) 0.0024(16)
C3 0.038(2) 0.0363(18) 0.0385(19) -0.0003(15) 0.0063(16) 0.0022(15)
C4 0.042(2) 0.0284(16) 0.0337(18) -0.0056(14) 0.0111(15) -0.0072(15)
C5 0.042(2) 0.0332(18) 0.0361(18) -0.0022(15) -0.0004(16) -0.0048(15)
C6 0.0341(19) 0.0376(19) 0.040(2) -0.0041(16) 0.0047(15) 0.0021(15)
C7 0.054(3) 0.075(3) 0.053(2) -0.003(2) 0.007(2) 0.024(2)
C8 0.050(3) 0.065(3) 0.050(2) -0.018(2) -0.0045(19) 0.002(2)
C9 0.043(2) 0.0321(19) 0.0319(18) -0.0011(14) 0.0026(15) 0.0025(15)
C10 0.0434(19) 0.0294(16) 0.0237(16) 0.0013(13) 0.0045(14) 0.0014(15)
C11 0.045(2) 0.0289(17) 0.0302(17) -0.0012(14) -0.0024(14) 0.0026(15)
C12 0.036(2) 0.0310(18) 0.0374(19) 0.0041(14) 0.0001(15) 0.0011(14)
C13 0.044(2) 0.0299(18) 0.049(2) -0.0015(15) 0.0078(17) -0.0014(15)
C14 0.043(2) 0.044(2) 0.045(2) -0.0050(17) 0.0084(17) 0.0014(17)
C15 0.039(2) 0.047(2) 0.043(2) 0.0103(17) 0.0067(17) -0.0009(16)
C16 0.041(2) 0.0360(19) 0.042(2) 0.0014(16) -0.0032(16) -0.0015(16)
C17 0.043(2) 0.038(2) 0.0346(19) -0.0070(15) -0.0026(16) -0.0017(16)
C18 0.088(4) 0.063(3) 0.073(3) -0.018(2) 0.039(3) -0.010(3)
C19 0.068(3) 0.043(2) 0.057(2) 0.0022(19) 0.005(2) -0.012(2)
C20 0.0355(18) 0.0367(19) 0.0266(17) -0.0005(14) 0.0065(14) 0.0000(15)
C21 0.063(2) 0.036(2) 0.0323(19) 0.0015(15) 0.0012(17) 0.0047(18)
C22 0.077(3) 0.059(3) 0.0251(18) 0.0005(18) 0.0008(18) 0.004(2)
C23 0.086(3) 0.059(3) 0.033(2) -0.0123(19) 0.001(2) 0.002(2)
C24 0.080(3) 0.037(2) 0.045(2) -0.0094(18) 0.003(2) -0.0030(19)
C25 0.058(2) 0.0313(18) 0.0321(19) -0.0034(15) 0.0128(16) -0.0005(17)
C26 0.053(3) 0.061(3) 0.070(3) 0.002(2) 0.021(2) -0.007(2)

loop_
_atom_type_symbol
_atom_type_description
_atom_type_scat_dispersion_real
_atom_type_scat_dispersion_imag
_atom_type_scat_source
C C 0.0033 0.0016 'International Tables Vol C Tables 4.2.6.8 and 6.1.1.4'
H H 0.0000 0.0000 'International Tables Vol C Tables 4.2.6.8 and 6.1.1.4'
N N 0.0061 0.0033 'International Tables Vol C Tables 4.2.6.8 and 6.1.1.4'
O O 0.0106 0.0060 'International Tables Vol C Tables 4.2.6.8 and 6.1.1.4'

loop_
_geom_angle_atom_site_label_1
_geom_angle_atom_site_label_2
_geom_angle_atom_site_label_3
_geom_angle
_geom_angle_site_symmetry_1
_geom_angle_site_symmetry_3
_geom_angle_publ_flag
C4 O1 H1 109.5 . . ?
C15 O2 H2 109.5 . . ?
C24 N1 C20 118.1(3) . . ?
C2 C1 C6 116.6(3) . . ?
C2 C1 C9 118.3(3) . . ?
C6 C1 C9 125.0(3) . . ?
C1 C2 H2A 118.4 . . ?
C1 C2 C3 123.2(3) . . ?
C3 C2 H2A 118.4 . . ?
C2 C3 C7 120.9(3) . . ?
C4 C3 C2 117.4(3) . . ?
C4 C3 C7 121.8(3) . . ?
O1 C4 C3 116.3(3) . . ?
C5 C4 O1 121.9(3) . . ?
C5 C4 C3 121.8(3) . . ?
C4 C5 C8 121.5(3) . . ?
C6 C5 C4 118.1(3) . . ?
C6 C5 C8 120.4(3) . . ?
C1 C6 H6 118.6 . . ?
C5 C6 C1 122.8(3) . . ?
C5 C6 H6 118.6 . . ?
C3 C7 H7A 109.5 . . ?
C3 C7 H7B 109.5 . . ?
C3 C7 H7C 109.5 . . ?
H7A C7 H7B 109.5 . . ?
H7A C7 H7C 109.5 . . ?
H7B C7 H7C 109.5 . . ?
C5 C8 H8A 109.5 . . ?
C5 C8 H8B 109.5 . . ?
C5 C8 H8C 109.5 . . ?
H8A C8 H8B 109.5 . . ?
H8A C8 H8C 109.5 . . ?
H8B C8 H8C 109.5 . . ?
C1 C9 H9A 107.8 . . ?
C1 C9 H9B 107.8 . . ?
C1 C9 C10 118.1(3) . . ?
H9A C9 H9B 107.1 . . ?
C10 C9 H9A 107.8 . . ?
C10 C9 H9B 107.8 . . ?
C9 C10 C11 112.4(3) . . ?
C20 C10 C9 111.4(3) . . ?
C20 C10 C11 107.1(2) . . ?
C20 C10 C25 107.4(3) . . ?
C25 C10 C9 108.5(3) . . ?
C25 C10 C11 109.9(3) . . ?
C10 C11 H11A 108.8 . . ?
C10 C11 H11B 108.8 . . ?
H11A C11 H11B 107.7 . . ?
C12 C11 C10 114.0(2) . . ?
C12 C11 H11A 108.8 . . ?
C12 C11 H11B 108.8 . . ?
C13 C12 C11 120.4(3) . . ?
C17 C12 C11 122.8(3) . . ?
C17 C12 C13 116.7(3) . . ?
C12 C13 H13 118.4 . . ?
C14 C13 C12 123.2(3) . . ?
C14 C13 H13 118.4 . . ?
C13 C14 C15 117.3(3) . . ?
C13 C14 C18 121.9(3) . . ?
C15 C14 C18 120.7(3) . . ?
O2 C15 C14 115.5(3) . . ?
O2 C15 C16 122.4(3) . . ?
C16 C15 C14 121.9(3) . . ?
C15 C16 C19 120.5(3) . . ?
C17 C16 C15 117.8(3) . . ?
C17 C16 C19 121.7(3) . . ?
C12 C17 H17 118.5 . . ?
C16 C17 C12 122.9(3) . . ?
C16 C17 H17 118.5 . . ?
C14 C18 H18A 109.5 . . ?
C14 C18 H18B 109.5 . . ?
C14 C18 H18C 109.5 . . ?
H18A C18 H18B 109.5 . . ?
H18A C18 H18C 109.5 . . ?
H18B C18 H18C 109.5 . . ?
C16 C19 H19A 109.5 . . ?
C16 C19 H19B 109.5 . . ?
C16 C19 H19C 109.5 . . ?
H19A C19 H19B 109.5 . . ?
H19A C19 H19C 109.5 . . ?
H19B C19 H19C 109.5 . . ?
N1 C20 C10 115.0(3) . . ?
N1 C20 C21 120.9(3) . . ?
C21 C20 C10 123.9(3) . . ?
C20 C21 H21 120.2 . . ?
C22 C21 C20 119.6(3) . . ?
C22 C21 H21 120.2 . . ?
C21 C22 H22 120.2 . . ?
C23 C22 C21 119.6(4) . . ?
C23 C22 H22 120.2 . . ?
C22 C23 H23 121.0 . . ?
C22 C23 C24 118.0(4) . . ?
C24 C23 H23 121.0 . . ?
N1 C24 C23 123.7(4) . . ?
N1 C24 H24 118.1 . . ?
C23 C24 H24 118.1 . . ?
O3 C25 C10 121.0(3) . . ?
O3 C25 C26 121.2(3) . . ?
C26 C25 C10 117.7(3) . . ?
C25 C26 H26A 109.5 . . ?
C25 C26 H26B 109.5 . . ?
C25 C26 H26C 109.5 . . ?
H26A C26 H26B 109.5 . . ?
H26A C26 H26C 109.5 . . ?
H26B C26 H26C 109.5 . . ?

loop_
_geom_bond_atom_site_label_1
_geom_bond_atom_site_label_2
_geom_bond_distance
_geom_bond_site_symmetry_2
_geom_bond_publ_flag
O1 H1 0.8200 . ?
O1 C4 1.388(4) . ?
O2 H2 0.8200 . ?
O2 C15 1.375(4) . ?
O3 C25 1.202(4) . ?
N1 C20 1.342(4) . ?
N1 C24 1.338(4) . ?
C1 C2 1.384(5) . ?
C1 C6 1.390(5) . ?
C1 C9 1.525(4) . ?
C2 H2A 0.9300 . ?
C2 C3 1.391(4) . ?
C3 C4 1.391(5) . ?
C3 C7 1.504(5) . ?
C4 C5 1.385(5) . ?
C5 C6 1.384(4) . ?
C5 C8 1.507(5) . ?
C6 H6 0.9300 . ?
C7 H7A 0.9600 . ?
C7 H7B 0.9600 . ?
C7 H7C 0.9600 . ?
C8 H8A 0.9600 . ?
C8 H8B 0.9600 . ?
C8 H8C 0.9600 . ?
C9 H9A 0.9700 . ?
C9 H9B 0.9700 . ?
C9 C10 1.547(4) . ?
C10 C11 1.556(5) . ?
C10 C20 1.526(4) . ?
C10 C25 1.543(5) . ?
C11 H11A 0.9700 . ?
C11 H11B 0.9700 . ?
C11 C12 1.511(5) . ?
C12 C13 1.393(5) . ?
C12 C17 1.388(4) . ?
C13 H13 0.9300 . ?
C13 C14 1.384(5) . ?
C14 C15 1.395(5) . ?
C14 C18 1.499(5) . ?
C15 C16 1.388(5) . ?
C16 C17 1.386(5) . ?
C16 C19 1.504(5) . ?
C17 H17 0.9300 . ?
C18 H18A 0.9600 . ?
C18 H18B 0.9600 . ?
C18 H18C 0.9600 . ?
C19 H19A 0.9600 . ?
C19 H19B 0.9600 . ?
C19 H19C 0.9600 . ?
C20 C21 1.386(4) . ?
C21 H21 0.9300 . ?
C21 C22 1.373(5) . ?
C22 H22 0.9300 . ?
C22 C23 1.364(6) . ?
C23 H23 0.9300 . ?
C23 C24 1.369(5) . ?
C24 H24 0.9300 . ?
C25 C26 1.498(6) . ?
C26 H26A 0.9600 . ?
C26 H26B 0.9600 . ?
C26 H26C 0.9600 . ?

loop_
_geom_torsion_atom_site_label_1
_geom_torsion_atom_site_label_2
_geom_torsion_atom_site_label_3
_geom_torsion_atom_site_label_4
_geom_torsion
_geom_torsion_site_symmetry_1
_geom_torsion_site_symmetry_2
_geom_torsion_site_symmetry_3
_geom_torsion_site_symmetry_4
_geom_torsion_publ_flag
O1 C4 C5 C6 175.8(3) . . . . ?
O1 C4 C5 C8 -3.2(5) . . . . ?
O2 C15 C16 C17 -179.7(3) . . . . ?
O2 C15 C16 C19 2.7(5) . . . . ?
N1 C20 C21 C22 -2.7(5) . . . . ?
C1 C2 C3 C4 -2.1(5) . . . . ?
C1 C2 C3 C7 176.9(3) . . . . ?
C1 C9 C10 C11 -79.0(4) . . . . ?
C1 C9 C10 C20 160.8(3) . . . . ?
C1 C9 C10 C25 42.8(4) . . . . ?
C2 C1 C6 C5 2.3(5) . . . . ?
C2 C1 C9 C10 -123.6(3) . . . . ?
C2 C3 C4 O1 -174.2(3) . . . . ?
C2 C3 C4 C5 2.9(5) . . . . ?
C3 C4 C5 C6 -1.1(5) . . . . ?
C3 C4 C5 C8 179.9(3) . . . . ?
C4 C5 C6 C1 -1.6(5) . . . . ?
C6 C1 C2 C3 -0.4(5) . . . . ?
C6 C1 C9 C10 58.6(5) . . . . ?
C7 C3 C4 O1 6.8(5) . . . . ?
C7 C3 C4 C5 -176.1(3) . . . . ?
C8 C5 C6 C1 177.4(3) . . . . ?
C9 C1 C2 C3 -178.4(3) . . . . ?
C9 C1 C6 C5 -179.8(3) . . . . ?
C9 C10 C11 C12 -64.6(3) . . . . ?
C9 C10 C20 N1 -165.5(3) . . . . ?
C9 C10 C20 C21 19.8(4) . . . . ?
C9 C10 C25 O3 -119.3(3) . . . . ?
C9 C10 C25 C26 59.2(4) . . . . ?
C10 C11 C12 C13 -85.9(4) . . . . ?
C10 C11 C12 C17 91.3(4) . . . . ?
C10 C20 C21 C22 171.8(3) . . . . ?
C11 C10 C20 N1 71.2(3) . . . . ?
C11 C10 C20 C21 -103.5(3) . . . . ?
C11 C10 C25 O3 4.0(4) . . . . ?
C11 C10 C25 C26 -177.4(3) . . . . ?
C11 C12 C13 C14 177.7(3) . . . . ?
C11 C12 C17 C16 -178.0(3) . . . . ?
C12 C13 C14 C15 2.1(5) . . . . ?
C12 C13 C14 C18 -175.0(4) . . . . ?
C13 C12 C17 C16 -0.7(5) . . . . ?
C13 C14 C15 O2 179.2(3) . . . . ?
C13 C14 C15 C16 -4.5(5) . . . . ?
C14 C15 C16 C17 4.2(5) . . . . ?
C14 C15 C16 C19 -173.4(3) . . . . ?
C15 C16 C17 C12 -1.5(5) . . . . ?
C17 C12 C13 C14 0.5(5) . . . . ?
C18 C14 C15 O2 -3.7(5) . . . . ?
C18 C14 C15 C16 172.7(4) . . . . ?
C19 C16 C17 C12 176.1(3) . . . . ?
C20 N1 C24 C23 1.6(6) . . . . ?
C20 C10 C11 C12 58.0(3) . . . . ?
C20 C10 C25 O3 120.1(3) . . . . ?
C20 C10 C25 C26 -61.3(4) . . . . ?
C20 C21 C22 C23 1.1(6) . . . . ?
C21 C22 C23 C24 1.7(7) . . . . ?
C22 C23 C24 N1 -3.1(7) . . . . ?
C24 N1 C20 C10 -173.5(3) . . . . ?
C24 N1 C20 C21 1.4(5) . . . . ?
C25 C10 C11 C12 174.3(3) . . . . ?
C25 C10 C20 N1 -46.8(4) . . . . ?
C25 C10 C20 C21 138.5(3) . . . . ?
